data_4063310
loop_
_publ_author_name
'Sangit Kumar'
'Harkesh B. Singh'
'Gotthelf Wolmersh\"auser'

_publ_section_title
;
 Protection against Peroxynitrite-Mediated Nitration Reaction by
 Intramolecularly Coordinated Diorganoselenides
;
_journal_issue 2
_journal_name_full Organometallics
_journal_page_first 382
_journal_page_last 393
_journal_paper_doi 10.1021/om050353c
_journal_volume 25
_journal_year 2006
_chemical_formula_sum 'C29 H39 Fe N O S'
_chemical_formula_weight 505.52
_chemical_name_systematic
; 
 ? 
;
_space_group_IT_number 2
_symmetry_cell_setting triclinic
_symmetry_space_group_name_Hall '-P 1'
_symmetry_space_group_name_H-M 'P -1'
_atom_sites_solution_hydrogens geom
_atom_sites_solution_primary direct
_atom_sites_solution_secondary difmap
_audit_creation_method SHELXL-97
_cell_angle_alpha 91.560(13)
_cell_angle_beta 90.312(12)
_cell_angle_gamma 98.494(12)
_cell_formula_units_Z 4
_cell_length_a 8.0669(7)
_cell_length_b 17.1460(18)
_cell_length_c 19.849(2)
_cell_measurement_reflns_used 6736
_cell_measurement_temperature 293(2)
_cell_measurement_theta_max 24.5
_cell_measurement_theta_min 2.5
_cell_volume 2714.2(5)
_computing_cell_refinement 'Stoe IPDS V2.63'
_computing_data_collection 'Stoe IPDS V2.63'
_computing_data_reduction 'Stoe IPDS V2.63'
_computing_molecular_graphics 'Siemens SHELXTL'
_computing_publication_material 'Siemens SHELXTL'
_computing_structure_refinement 'SHELXL-97 (Sheldrick, 1997)'
_computing_structure_solution 'SHELXS-97 (Sheldrick, 1990)'
_diffrn_ambient_temperature 293(2)
_diffrn_measured_fraction_theta_full 0.565
_diffrn_measured_fraction_theta_max 0.565
_diffrn_measurement_device 'Stoe IPDS'
_diffrn_measurement_method \F-Oscillation
_diffrn_radiation_monochromator graphite
_diffrn_radiation_source 'fine-focus sealed tube'
_diffrn_radiation_type MoK\a
_diffrn_radiation_wavelength 0.71073
_diffrn_reflns_av_R_equivalents 0.1429
_diffrn_reflns_av_sigmaI/netI 0.2139
_diffrn_reflns_limit_h_max 9
_diffrn_reflns_limit_h_min -9
_diffrn_reflns_limit_k_max 21
_diffrn_reflns_limit_k_min -21
_diffrn_reflns_limit_l_max 24
_diffrn_reflns_limit_l_min -25
_diffrn_reflns_number 17041
_diffrn_reflns_theta_full 26.73
_diffrn_reflns_theta_max 26.73
_diffrn_reflns_theta_min 2.74
_exptl_absorpt_coefficient_mu 0.653
_exptl_absorpt_correction_T_max 0.9496
_exptl_absorpt_correction_T_min 0.6762
_exptl_absorpt_correction_type none
_exptl_crystal_colour orange
_exptl_crystal_density_diffrn 1.237
_exptl_crystal_density_method 'not measured'
_exptl_crystal_description 'transparent plate'
_exptl_crystal_F_000 1080
_exptl_crystal_size_max 0.65
_exptl_crystal_size_mid 0.52
_exptl_crystal_size_min 0.08
_refine_diff_density_max 0.222
_refine_diff_density_min -0.262
_refine_diff_density_rms 0.047
_refine_ls_extinction_method none
_refine_ls_goodness_of_fit_ref 0.752
_refine_ls_hydrogen_treatment mixed
_refine_ls_matrix_type full
_refine_ls_number_parameters 613
_refine_ls_number_reflns 6512
_refine_ls_number_restraints 0
_refine_ls_restrained_S_all 0.752
_refine_ls_R_factor_all 0.1732
_refine_ls_R_factor_gt 0.0577
_refine_ls_shift/su_max 0.345
_refine_ls_shift/su_mean 0.023
_refine_ls_structure_factor_coef Fsqd
_refine_ls_weighting_details 'w=1/[\s^2^(Fo^2^)+(0.0300P)^2^+0.0000P] where P=(Fo^2^+2Fc^2^)/3'
_refine_ls_weighting_scheme calc
_refine_ls_wR_factor_gt 0.1095
_refine_ls_wR_factor_ref 0.1399
_reflns_number_gt 2169
_reflns_number_total 6512
_reflns_threshold_expression >2sigma(I)
_cod_depositor_comments
;
The following automatic conversions were performed:
'_symmetry_cell_setting' value 'Triclinic' changed to 'triclinic'
according to '/home/saulius/struct/CIF-dictionaries/cif_core.dic'
dictionary named 'cif_core.dic' version 2.4.1 from
2010-06-29.

'_exptl_absorpt_correction_type' value 'None' changed to
'none' according to '/home/saulius/struct/CIF-dictionaries/cif_core.dic'
dictionary named 'cif_core.dic' version 2.4.1 from 2010-06-29.

Automatic conversion script
Id: cif_fix_enum 1527 2010-12-29 10:47:43Z saulius 

The following automatic conversions were performed:

'_refine_ls_weighting_scheme' value 'calc
w=1/[\s^2^(Fo^2^)+(0.0300P)^2^+0.0000P] where P=(Fo^2^+2Fc^2^)/3' was
changed to 'calc'. New tag '_refine_ls_weighting_details' was
created. The value of the new tag was set to
'w=1/[\s^2^(Fo^2^)+(0.0300P)^2^+0.0000P] where P=(Fo^2^+2Fc^2^)/3'.

Automatic conversion script
Id: cif_fix_values 3143 2015-03-26 13:38:13Z robertas 
;
_cod_original_sg_symbol_H-M P-1
_cod_database_code 4063310

loop_
_symmetry_equiv_pos_as_xyz
'x, y, z'
'-x, -y, -z'

loop_
_atom_site_label
_atom_site_type_symbol
_atom_site_fract_x
_atom_site_fract_y
_atom_site_fract_z
_atom_site_U_iso_or_equiv
_atom_site_adp_type
_atom_site_occupancy
_atom_site_calc_flag
_atom_site_refinement_flags
Fe1A Fe 0.70589(17) 0.90477(7) 0.84744(6) 0.0535(4) Uani 1 d .
S1A S 0.8079(3) 0.90722(13) 1.01017(11) 0.0588(6) Uani 1 d .
O1A O 0.4810(9) 0.7615(3) 0.9467(3) 0.088(2) Uani 1 d .
N1A N 0.6543(9) 0.6713(4) 0.9340(3) 0.0500(18) Uani 1 d .
C1A C 0.5450(15) 0.9775(7) 0.8823(5) 0.090(4) Uani 1 d .
H1A H 0.5278 0.9914 0.9270 0.108 Uiso 1 calc R
C2A C 0.4528(15) 0.9117(6) 0.8461(5) 0.079(3) Uani 1 d .
H2A H 0.3681 0.8748 0.8630 0.094 Uiso 1 calc R
C3A C 0.5152(13) 0.9136(6) 0.7803(4) 0.067(3) Uani 1 d .
H3A H 0.4774 0.8782 0.7453 0.081 Uiso 1 calc R
C4A C 0.6448(13) 0.9781(6) 0.7760(5) 0.078(3) Uani 1 d .
H4A H 0.7061 0.9918 0.7375 0.094 Uiso 1 calc R
C5A C 0.6676(13) 1.0187(5) 0.8392(5) 0.074(3) Uani 1 d .
H5A H 0.7456 1.0627 0.8503 0.089 Uiso 1 calc R
C6A C 0.7429(11) 0.8053(5) 0.8947(4) 0.054(2) Uani 1 d .
C7A C 0.8312(10) 0.8726(4) 0.9262(4) 0.049(2) Uani 1 d .
C8A C 0.9491(11) 0.9110(5) 0.8793(4) 0.058(2) Uani 1 d .
H8A H 1.0271 0.9557 0.8881 0.070 Uiso 1 calc R
C9A C 0.9249(11) 0.8686(5) 0.8174(4) 0.057(2) Uani 1 d .
H9A H 0.9819 0.8813 0.7777 0.068 Uiso 1 calc R
C10A C 0.7999(11) 0.8038(4) 0.8263(4) 0.057(2) Uani 1 d .
H10A H 0.7603 0.7660 0.7933 0.069 Uiso 1 calc R
C11A C 0.6159(11) 0.7445(5) 0.9259(4) 0.054(2) Uani 1 d .
C12A C 0.5271(12) 0.6084(4) 0.9611(4) 0.057(2) Uani 1 d .
H12A H 0.5808 0.5608 0.9622 0.069 Uiso 1 calc R
C13A C 0.3769(14) 0.5885(6) 0.9158(6) 0.110(4) Uani 1 d .
H13A H 0.3173 0.6329 0.9142 0.165 Uiso 1 calc R
H13B H 0.3047 0.5440 0.9330 0.165 Uiso 1 calc R
H13C H 0.4125 0.5757 0.8713 0.165 Uiso 1 calc R
C14A C 0.4862(14) 0.6272(5) 1.0329(4) 0.090(4) Uani 1 d .
H14A H 0.5878 0.6462 1.0573 0.136 Uiso 1 calc R
H14B H 0.4306 0.5804 1.0532 0.136 Uiso 1 calc R
H14C H 0.4140 0.6670 1.0339 0.136 Uiso 1 calc R
C15A C 0.8180(13) 0.6503(5) 0.9177(5) 0.072(3) Uani 1 d .
H15A H 0.8882 0.6987 0.9040 0.087 Uiso 1 calc R
C16A C 0.8090(15) 0.5927(6) 0.8583(6) 0.116(5) Uani 1 d .
H16A H 0.7439 0.5435 0.8701 0.173 Uiso 1 calc R
H16B H 0.9202 0.5839 0.8465 0.173 Uiso 1 calc R
H16C H 0.7574 0.6139 0.8206 0.173 Uiso 1 calc R
C17A C 0.9067(15) 0.6197(7) 0.9779(8) 0.125(5) Uani 1 d .
H17A H 0.9277 0.6606 1.0122 0.188 Uiso 1 calc R
H17B H 1.0112 0.6046 0.9635 0.188 Uiso 1 calc R
H17C H 0.8369 0.5749 0.9956 0.188 Uiso 1 calc R
C18A C 0.8847(12) 0.8375(5) 1.0628(4) 0.058(2) Uani 1 d .
C19A C 0.7725(12) 0.8032(6) 1.1123(4) 0.058(2) Uani 1 d .
C20A C 0.8337(11) 0.7507(5) 1.1546(4) 0.055(2) Uani 1 d .
H20A H 0.7634 0.7289 1.1883 0.066 Uiso 1 calc R
C21A C 0.9912(12) 0.7283(4) 1.1504(4) 0.052(2) Uani 1 d .
C22A C 1.0952(11) 0.7645(5) 1.1030(4) 0.058(2) Uani 1 d .
H22A H 1.2040 0.7527 1.1005 0.069 Uiso 1 calc R
C23A C 1.0461(11) 0.8190(4) 1.0574(4) 0.050(2) Uani 1 d .
C24A C 1.1712(12) 0.8527(6) 1.0062(4) 0.077(3) Uani 1 d .
H24A H 1.1366 0.8315 0.9622 0.115 Uiso 1 calc R
H24B H 1.2793 0.8390 1.0170 0.115 Uiso 1 calc R
H24C H 1.1778 0.9091 1.0066 0.115 Uiso 1 calc R
C25A C 1.0484(14) 0.6706(6) 1.2004(4) 0.073(3) Uani 1 d .
C26A C 1.2133(19) 0.6436(9) 1.1808(6) 0.148(6) Uani 1 d .
H26A H 1.2224 0.5946 1.2018 0.222 Uiso 1 calc R
H26B H 1.3048 0.6828 1.1955 0.222 Uiso 1 calc R
H26C H 1.2169 0.6364 1.1327 0.222 Uiso 1 calc R
C27A C 0.9143(19) 0.5997(8) 1.2062(8) 0.183(8) Uani 1 d .
H27A H 0.8873 0.5766 1.1622 0.274 Uiso 1 calc R
H27B H 0.8159 0.6159 1.2258 0.274 Uiso 1 calc R
H27C H 0.9545 0.5617 1.2342 0.274 Uiso 1 calc R
C28A C 1.0732(18) 0.7079(7) 1.2694(6) 0.141(6) Uani 1 d .
H28A H 1.1253 0.6741 1.2981 0.211 Uiso 1 calc R
H28B H 0.9666 0.7154 1.2877 0.211 Uiso 1 calc R
H28C H 1.1437 0.7579 1.2668 0.211 Uiso 1 calc R
C29A C 0.5988(12) 0.8256(7) 1.1226(4) 0.081(3) Uani 1 d .
H29A H 0.6073 0.8731 1.1500 0.121 Uiso 1 calc R
H29B H 0.5292 0.7838 1.1446 0.121 Uiso 1 calc R
H29C H 0.5502 0.8342 1.0797 0.121 Uiso 1 calc R
Fe1B Fe 0.73374(17) 0.90309(7) 0.34793(6) 0.0532(4) Uani 1 d .
S1B S 0.6362(3) 0.90705(12) 0.51046(11) 0.0606(6) Uani 1 d .
O1B O 0.8672(9) 0.7608(4) 0.4492(3) 0.086(2) Uani 1 d .
N1B N 0.6409(8) 0.6692(4) 0.4331(3) 0.0519(18) Uani 1 d .
C1B C 0.9371(12) 0.9765(6) 0.3835(5) 0.077(3) Uani 1 d .
H1B H 0.9608 0.9906 0.4285 0.093 Uiso 1 calc R
C2B C 0.9885(12) 0.9107(6) 0.3483(5) 0.071(3) Uani 1 d .
H2B H 1.0498 0.8738 0.3656 0.085 Uiso 1 calc R
C3B C 0.9270(12) 0.9132(7) 0.2819(4) 0.075(3) Uani 1 d .
H3B H 0.9411 0.8773 0.2471 0.090 Uiso 1 calc R
C4B C 0.8414(13) 0.9782(6) 0.2764(5) 0.079(3) Uani 1 d .
H4B H 0.7913 0.9928 0.2373 0.095 Uiso 1 calc R
C5B C 0.8432(13) 1.0174(5) 0.3386(5) 0.081(3) Uani 1 d .
H5B H 0.7931 1.0617 0.3491 0.097 Uiso 1 calc R
C6B C 0.6344(10) 0.8034(4) 0.3958(3) 0.048(2) Uani 1 d .
C7B C 0.5885(10) 0.8702(5) 0.4271(4) 0.0484(19) Uani 1 d .
C8B C 0.4938(12) 0.9095(5) 0.3793(4) 0.067(3) Uani 1 d .
H8B H 0.4432 0.9541 0.3874 0.080 Uiso 1 calc R
C9B C 0.4946(12) 0.8661(5) 0.3180(4) 0.067(3) Uani 1 d .
H9B H 0.4477 0.8788 0.2776 0.080 Uiso 1 calc R
C10B C 0.5773(11) 0.8003(5) 0.3275(4) 0.059(2) Uani 1 d .
H10B H 0.5922 0.7619 0.2950 0.071 Uiso 1 calc R
C11B C 0.7215(11) 0.7429(4) 0.4268(4) 0.052(2) Uani 1 d .
C12B C 0.7279(13) 0.6070(5) 0.4628(5) 0.065(3) Uani 1 d .
H12B H 0.6454 0.5589 0.4613 0.078 Uiso 1 calc R
C13B C 0.8678(16) 0.5893(7) 0.4188(6) 0.107(4) Uani 1 d .
H13D H 0.8309 0.5430 0.3914 0.160 Uiso 1 calc R
H13E H 0.9610 0.5805 0.4464 0.160 Uiso 1 calc R
H13F H 0.9016 0.6331 0.3904 0.160 Uiso 1 calc R
C14B C 0.7729(15) 0.6223(6) 0.5360(4) 0.110(4) Uani 1 d .
H14D H 0.8662 0.6639 0.5403 0.165 Uiso 1 calc R
H14E H 0.8026 0.5752 0.5549 0.165 Uiso 1 calc R
H14F H 0.6786 0.6374 0.5597 0.165 Uiso 1 calc R
C15B C 0.4617(12) 0.6487(5) 0.4171(5) 0.070(3) Uani 1 d .
H15B H 0.4197 0.6964 0.4024 0.083 Uiso 1 calc R
C16B C 0.4339(14) 0.5875(6) 0.3603(6) 0.104(4) Uani 1 d .
H16D H 0.4882 0.6086 0.3204 0.156 Uiso 1 calc R
H16E H 0.3159 0.5736 0.3516 0.156 Uiso 1 calc R
H16F H 0.4800 0.5413 0.3728 0.156 Uiso 1 calc R
C17B C 0.3619(13) 0.6180(6) 0.4791(6) 0.089(4) Uani 1 d .
H17D H 0.4071 0.5736 0.4962 0.133 Uiso 1 calc R
H17E H 0.2465 0.6021 0.4666 0.133 Uiso 1 calc R
H17F H 0.3697 0.6591 0.5133 0.133 Uiso 1 calc R
C18B C 0.5171(11) 0.8379(4) 0.5631(4) 0.049(2) Uani 1 d .
C19B C 0.3408(11) 0.8203(4) 0.5582(4) 0.055(2) Uani 1 d .
C20B C 0.2556(11) 0.7669(4) 0.6035(4) 0.055(2) Uani 1 d .
H20B H 0.1393 0.7557 0.6017 0.066 Uiso 1 calc R
C21B C 0.3444(11) 0.7308(4) 0.6510(4) 0.050(2) Uani 1 d .
C22B C 0.5171(11) 0.7521(5) 0.6558(4) 0.059(2) Uani 1 d .
H22B H 0.5756 0.7309 0.6896 0.071 Uiso 1 calc R
C23B C 0.6042(10) 0.8036(5) 0.6121(4) 0.055(2) Uani 1 d .
C24B C 0.7905(11) 0.8241(7) 0.6224(4) 0.093(4) Uani 1 d .
H24D H 0.8443 0.8299 0.5794 0.140 Uiso 1 calc R
H24E H 0.8316 0.7828 0.6463 0.140 Uiso 1 calc R
H24F H 0.8147 0.8727 0.6481 0.140 Uiso 1 calc R
C25B C 0.2473(12) 0.6715(5) 0.7009(4) 0.065(3) Uani 1 d .
C26B C 0.0736(15) 0.6385(8) 0.6760(6) 0.151(7) Uani 1 d .
H26D H 0.0194 0.6031 0.7085 0.227 Uiso 1 calc R
H26E H 0.0808 0.6106 0.6338 0.227 Uiso 1 calc R
H26F H 0.0099 0.6809 0.6700 0.227 Uiso 1 calc R
C27B C 0.2307(18) 0.7134(9) 0.7667(6) 0.182(8) Uani 1 d .
H27D H 0.1608 0.7536 0.7610 0.273 Uiso 1 calc R
H27E H 0.3395 0.7373 0.7826 0.273 Uiso 1 calc R
H27F H 0.1811 0.6765 0.7990 0.273 Uiso 1 calc R
C28B C 0.3430(18) 0.6042(7) 0.7103(8) 0.161(6) Uani 1 d .
H28D H 0.4451 0.6226 0.7346 0.242 Uiso 1 calc R
H28E H 0.3688 0.5829 0.6671 0.242 Uiso 1 calc R
H28F H 0.2764 0.5640 0.7353 0.242 Uiso 1 calc R
C29B C 0.2407(12) 0.8561(6) 0.5069(5) 0.080(3) Uani 1 d .
H29D H 0.2349 0.8251 0.4657 0.119 Uiso 1 calc R
H29E H 0.2934 0.9089 0.4986 0.119 Uiso 1 calc R
H29F H 0.1295 0.8574 0.5234 0.119 Uiso 1 calc R

loop_
_atom_site_aniso_label
_atom_site_aniso_U_11
_atom_site_aniso_U_22
_atom_site_aniso_U_33
_atom_site_aniso_U_23
_atom_site_aniso_U_13
_atom_site_aniso_U_12
Fe1A 0.0643(11) 0.0496(7) 0.0480(7) 0.0113(6) 0.0003(6) 0.0111(7)
S1A 0.0712(19) 0.0529(12) 0.0562(12) 0.0041(10) -0.0020(11) 0.0210(11)
O1A 0.084(6) 0.057(4) 0.127(6) 0.035(4) 0.050(5) 0.022(4)
N1A 0.054(5) 0.040(4) 0.057(4) 0.005(3) 0.006(3) 0.007(3)
C1A 0.128(11) 0.081(7) 0.076(6) 0.015(6) 0.017(7) 0.065(7)
C2A 0.105(10) 0.070(6) 0.075(7) 0.019(5) 0.022(7) 0.057(6)
C3A 0.088(8) 0.070(6) 0.052(5) 0.007(4) -0.008(5) 0.038(5)
C4A 0.096(9) 0.080(7) 0.069(6) 0.031(5) 0.003(6) 0.039(6)
C5A 0.089(9) 0.035(4) 0.102(7) 0.008(5) -0.012(6) 0.021(5)
C6A 0.056(6) 0.053(5) 0.054(5) 0.011(4) 0.014(4) 0.016(4)
C7A 0.043(5) 0.046(4) 0.061(5) 0.015(4) -0.002(4) 0.012(4)
C8A 0.056(7) 0.050(5) 0.072(6) 0.021(4) 0.005(5) 0.015(4)
C9A 0.050(7) 0.069(6) 0.057(5) 0.017(4) 0.010(4) 0.026(5)
C10A 0.078(7) 0.045(4) 0.049(4) 0.012(3) 0.014(4) 0.007(4)
C11A 0.056(7) 0.049(5) 0.056(5) 0.014(4) 0.011(4) 0.006(4)
C12A 0.076(7) 0.035(4) 0.058(5) 0.011(4) 0.013(4) -0.003(4)
C13A 0.112(10) 0.096(8) 0.110(9) 0.044(7) -0.018(7) -0.034(7)
C14A 0.136(10) 0.070(6) 0.060(5) 0.011(5) 0.030(6) -0.003(6)
C15A 0.068(8) 0.039(4) 0.117(8) 0.025(5) 0.038(6) 0.024(4)
C16A 0.156(12) 0.058(6) 0.140(10) 0.016(6) 0.092(9) 0.038(7)
C17A 0.087(11) 0.091(9) 0.207(15) 0.071(10) -0.005(9) 0.030(7)
C18A 0.067(7) 0.058(5) 0.047(4) -0.002(4) -0.005(4) 0.002(5)
C19A 0.055(7) 0.070(6) 0.048(5) 0.001(4) -0.001(4) 0.013(5)
C20A 0.056(7) 0.061(5) 0.047(4) 0.004(4) 0.008(4) 0.005(4)
C21A 0.057(7) 0.052(4) 0.051(5) 0.007(4) 0.001(4) 0.021(4)
C22A 0.049(6) 0.072(6) 0.057(5) 0.015(4) -0.003(4) 0.022(5)
C23A 0.047(6) 0.048(4) 0.059(5) 0.009(4) 0.011(4) 0.020(4)
C24A 0.069(8) 0.088(7) 0.076(6) 0.030(6) 0.020(5) 0.013(6)
C25A 0.091(9) 0.073(6) 0.060(6) 0.019(5) 0.013(5) 0.021(6)
C26A 0.186(16) 0.178(15) 0.114(10) 0.092(10) 0.066(10) 0.120(13)
C27A 0.172(17) 0.120(11) 0.254(18) 0.099(12) -0.095(13) -0.003(10)
C28A 0.228(17) 0.097(9) 0.105(9) 0.006(7) -0.073(10) 0.055(10)
C29A 0.069(8) 0.119(9) 0.066(6) 0.023(6) 0.024(5) 0.050(7)
Fe1B 0.0626(10) 0.0473(7) 0.0491(7) 0.0123(5) 0.0057(6) 0.0035(6)
S1B 0.0691(17) 0.0524(12) 0.0561(12) 0.0050(10) 0.0073(11) -0.0062(11)
O1B 0.074(5) 0.068(4) 0.112(5) 0.029(4) -0.035(4) -0.008(4)
N1B 0.043(5) 0.048(4) 0.064(4) 0.009(3) -0.008(3) 0.002(3)
C1B 0.073(8) 0.071(6) 0.082(6) 0.012(6) 0.008(5) -0.010(6)
C2B 0.073(8) 0.059(6) 0.077(7) 0.014(5) 0.013(6) -0.007(5)
C3B 0.064(8) 0.097(8) 0.057(6) 0.008(5) 0.019(5) -0.016(6)
C4B 0.075(8) 0.073(7) 0.081(7) 0.032(6) 0.011(5) -0.019(6)
C5B 0.099(9) 0.046(5) 0.093(7) 0.008(5) 0.026(6) -0.005(5)
C6B 0.053(6) 0.047(4) 0.042(4) 0.013(3) -0.003(4) -0.001(4)
C7B 0.041(5) 0.049(4) 0.056(5) 0.003(4) 0.000(4) 0.009(4)
C8B 0.083(8) 0.052(5) 0.070(6) 0.031(5) 0.010(5) 0.021(5)
C9B 0.074(8) 0.065(6) 0.058(5) 0.020(5) -0.002(5) 0.000(5)
C10B 0.066(7) 0.058(5) 0.055(5) 0.009(4) -0.008(4) 0.011(5)
C11B 0.051(6) 0.048(4) 0.058(5) 0.015(4) -0.009(4) 0.009(4)
C12B 0.077(8) 0.052(5) 0.068(6) 0.013(4) -0.010(5) 0.017(5)
C13B 0.139(13) 0.078(8) 0.115(9) 0.013(7) 0.013(8) 0.053(8)
C14B 0.166(13) 0.093(8) 0.070(7) 0.026(6) -0.037(7) 0.013(8)
C15B 0.067(7) 0.043(4) 0.098(7) 0.024(5) -0.007(5) 0.002(4)
C16B 0.103(10) 0.068(7) 0.135(10) 0.013(7) -0.054(7) -0.006(6)
C17B 0.064(8) 0.070(6) 0.133(10) 0.039(7) 0.023(6) 0.005(5)
C18B 0.052(6) 0.045(4) 0.049(4) -0.003(3) 0.002(4) 0.005(4)
C19B 0.060(7) 0.047(4) 0.056(5) 0.003(4) 0.004(4) 0.007(4)
C20B 0.036(6) 0.056(5) 0.074(6) 0.011(4) 0.010(4) 0.009(4)
C21B 0.057(6) 0.047(4) 0.046(4) 0.014(3) 0.005(4) 0.003(4)
C22B 0.064(7) 0.058(5) 0.056(5) 0.015(4) -0.001(4) 0.008(5)
C23B 0.034(6) 0.076(6) 0.050(5) -0.007(4) 0.000(4) -0.004(5)
C24B 0.053(7) 0.156(12) 0.063(6) 0.008(6) -0.006(5) -0.014(7)
C25B 0.067(7) 0.064(5) 0.064(5) 0.017(4) 0.011(5) 0.000(5)
C26B 0.108(11) 0.180(14) 0.141(11) 0.100(10) -0.030(8) -0.075(10)
C27B 0.230(18) 0.193(15) 0.089(9) 0.000(9) 0.086(10) -0.084(13)
C28B 0.146(14) 0.104(10) 0.247(17) 0.093(11) 0.059(11) 0.040(9)
C29B 0.057(7) 0.100(8) 0.089(7) 0.039(6) 0.014(5) 0.027(6)

loop_
_atom_type_symbol
_atom_type_description
_atom_type_scat_dispersion_real
_atom_type_scat_dispersion_imag
_atom_type_scat_source
C C 0.0033 0.0016 'International Tables Vol C Tables 4.2.6.8 and 6.1.1.4'
H H 0.0000 0.0000 'International Tables Vol C Tables 4.2.6.8 and 6.1.1.4'
N N 0.0061 0.0033 'International Tables Vol C Tables 4.2.6.8 and 6.1.1.4'
O O 0.0106 0.0060 'International Tables Vol C Tables 4.2.6.8 and 6.1.1.4'
S S 0.1246 0.1234 'International Tables Vol C Tables 4.2.6.8 and 6.1.1.4'
Fe Fe 0.3463 0.8444 'International Tables Vol C Tables 4.2.6.8 and 6.1.1.4'

loop_
_geom_angle_atom_site_label_1
_geom_angle_atom_site_label_2
_geom_angle_atom_site_label_3
_geom_angle
C7A Fe1A C6A 40.6(3)
C7A Fe1A C10A 68.9(3)
C6A Fe1A C10A 41.5(3)
C7A Fe1A C9A 69.3(3)
C6A Fe1A C9A 69.1(3)
C10A Fe1A C9A 40.3(3)
C7A Fe1A C4A 156.4(4)
C6A Fe1A C4A 161.4(4)
C10A Fe1A C4A 123.6(4)
C9A Fe1A C4A 106.4(4)
C7A Fe1A C8A 41.7(3)
C6A Fe1A C8A 68.8(3)
C10A Fe1A C8A 67.8(3)
C9A Fe1A C8A 40.3(3)
C4A Fe1A C8A 120.2(4)
C7A Fe1A C1A 107.9(4)
C6A Fe1A C1A 122.8(4)
C10A Fe1A C1A 159.3(4)
C9A Fe1A C1A 159.4(4)
C4A Fe1A C1A 67.6(4)
C8A Fe1A C1A 124.2(4)
C7A Fe1A C5A 120.3(4)
C6A Fe1A C5A 157.1(4)
C10A Fe1A C5A 158.5(3)
C9A Fe1A C5A 121.5(4)
C4A Fe1A C5A 40.8(3)
C8A Fe1A C5A 105.2(4)
C1A Fe1A C5A 41.1(4)
C7A Fe1A C3A 161.3(3)
C6A Fe1A C3A 125.5(4)
C10A Fe1A C3A 108.8(4)
C9A Fe1A C3A 121.8(4)
C4A Fe1A C3A 40.4(4)
C8A Fe1A C3A 156.2(3)
C1A Fe1A C3A 67.3(4)
C5A Fe1A C3A 68.8(4)
C7A Fe1A C2A 124.8(3)
C6A Fe1A C2A 108.8(4)
C10A Fe1A C2A 123.1(4)
C9A Fe1A C2A 157.3(4)
C4A Fe1A C2A 68.0(4)
C8A Fe1A C2A 161.8(4)
C1A Fe1A C2A 40.8(4)
C5A Fe1A C2A 69.6(4)
C3A Fe1A C2A 39.8(3)
C7A S1A C18A 105.8(4)
C11A N1A C15A 122.7(6)
C11A N1A C12A 120.0(7)
C15A N1A C12A 117.3(7)
C2A C1A C5A 109.7(9)
C2A C1A Fe1A 70.5(6)
C5A C1A Fe1A 69.2(5)
C3A C2A C1A 106.5(10)
C3A C2A Fe1A 69.8(6)
C1A C2A Fe1A 68.7(7)
C4A C3A C2A 108.7(9)
C4A C3A Fe1A 68.7(5)
C2A C3A Fe1A 70.4(6)
C3A C4A C5A 109.8(9)
C3A C4A Fe1A 70.9(5)
C5A C4A Fe1A 69.9(5)
C4A C5A C1A 105.3(9)
C4A C5A Fe1A 69.3(5)
C1A C5A Fe1A 69.7(5)
C7A C6A C10A 106.9(7)
C7A C6A C11A 127.1(7)
C10A C6A C11A 126.0(7)
C7A C6A Fe1A 68.3(4)
C10A C6A Fe1A 69.1(4)
C11A C6A Fe1A 128.7(7)
C8A C7A C6A 108.6(7)
C8A C7A S1A 124.2(6)
C6A C7A S1A 127.2(6)
C8A C7A Fe1A 71.1(5)
C6A C7A Fe1A 71.1(4)
S1A C7A Fe1A 124.0(4)
C7A C8A C9A 107.6(7)
C7A C8A Fe1A 67.2(5)
C9A C8A Fe1A 69.8(5)
C8A C9A C10A 107.9(7)
C8A C9A Fe1A 69.9(5)
C10A C9A Fe1A 69.1(5)
C9A C10A C6A 108.9(7)
C9A C10A Fe1A 70.6(5)
C6A C10A Fe1A 69.4(4)
O1A C11A N1A 120.1(7)
O1A C11A C6A 121.0(8)
N1A C11A C6A 118.8(8)
N1A C12A C13A 112.7(7)
N1A C12A C14A 111.1(7)
C13A C12A C14A 114.2(9)
N1A C15A C16A 111.8(8)
N1A C15A C17A 113.5(8)
C16A C15A C17A 110.8(9)
C19A C18A C23A 121.4(8)
C19A C18A S1A 116.1(8)
C23A C18A S1A 122.5(6)
C18A C19A C20A 116.2(9)
C18A C19A C29A 122.9(9)
C20A C19A C29A 120.8(8)
C21A C20A C19A 125.0(8)
C20A C21A C22A 116.3(7)
C20A C21A C25A 121.1(8)
C22A C21A C25A 122.5(9)
C21A C22A C23A 123.3(9)
C18A C23A C22A 117.7(7)
C18A C23A C24A 124.3(8)
C22A C23A C24A 118.0(8)
C26A C25A C27A 109.6(12)
C26A C25A C28A 106.9(10)
C27A C25A C28A 106.7(10)
C26A C25A C21A 112.8(8)
C27A C25A C21A 109.7(9)
C28A C25A C21A 110.9(8)
C7B Fe1B C1B 107.4(3)
C7B Fe1B C9B 69.1(3)
C1B Fe1B C9B 159.2(4)
C7B Fe1B C3B 161.6(4)
C1B Fe1B C3B 67.7(4)
C9B Fe1B C3B 121.9(4)
C7B Fe1B C6B 40.1(3)
C1B Fe1B C6B 122.8(3)
C9B Fe1B C6B 68.7(3)
C3B Fe1B C6B 126.3(4)
C7B Fe1B C5B 121.0(4)
C1B Fe1B C5B 41.1(4)
C9B Fe1B C5B 121.7(4)
C3B Fe1B C5B 67.9(4)
C6B Fe1B C5B 157.4(4)
C7B Fe1B C4B 156.3(4)
C1B Fe1B C4B 67.3(4)
C9B Fe1B C4B 107.1(4)
C3B Fe1B C4B 40.1(4)
C6B Fe1B C4B 162.2(4)
C5B Fe1B C4B 39.7(3)
C7B Fe1B C8B 42.0(3)
C1B Fe1B C8B 123.3(4)
C9B Fe1B C8B 40.4(3)
C3B Fe1B C8B 155.8(4)
C6B Fe1B C8B 68.8(3)
C5B Fe1B C8B 105.2(4)
C4B Fe1B C8B 120.0(4)
C7B Fe1B C10B 68.5(3)
C1B Fe1B C10B 159.0(4)
C9B Fe1B C10B 40.6(3)
C3B Fe1B C10B 109.2(4)
C6B Fe1B C10B 41.0(3)
C5B Fe1B C10B 158.9(4)
C4B Fe1B C10B 124.7(4)
C8B Fe1B C10B 68.4(4)
C7B Fe1B C2B 124.1(3)
C1B Fe1B C2B 41.0(4)
C9B Fe1B C2B 157.7(4)
C3B Fe1B C2B 40.5(3)
C6B Fe1B C2B 108.8(4)
C5B Fe1B C2B 69.5(4)
C4B Fe1B C2B 68.2(4)
C8B Fe1B C2B 161.1(4)
C10B Fe1B C2B 122.9(4)
C18B S1B C7B 104.9(3)
C11B N1B C15B 121.5(7)
C11B N1B C12B 120.6(7)
C15B N1B C12B 117.6(6)
C5B C1B C2B 109.1(9)
C5B C1B Fe1B 70.0(5)
C2B C1B Fe1B 70.0(6)
C3B C2B C1B 105.7(10)
C3B C2B Fe1B 69.5(6)
C1B C2B Fe1B 69.0(6)
C2B C3B C4B 109.3(9)
C2B C3B Fe1B 70.0(5)
C4B C3B Fe1B 70.6(5)
C3B C4B C5B 109.3(9)
C3B C4B Fe1B 69.2(5)
C5B C4B Fe1B 69.8(5)
C4B C5B C1B 106.6(10)
C4B C5B Fe1B 70.6(5)
C1B C5B Fe1B 68.8(5)
C7B C6B C10B 108.1(7)
C7B C6B C11B 127.3(7)
C10B C6B C11B 124.6(7)
C7B C6B Fe1B 68.7(4)
C10B C6B Fe1B 69.5(4)
C11B C6B Fe1B 129.1(6)
C6B C7B C8B 108.8(7)
C6B C7B S1B 128.0(6)
C8B C7B S1B 123.2(7)
C6B C7B Fe1B 71.2(4)
C8B C7B Fe1B 70.7(5)
S1B C7B Fe1B 123.0(4)
C7B C8B C9B 105.9(8)
C7B C8B Fe1B 67.4(5)
C9B C8B Fe1B 68.5(6)
C10B C9B C8B 109.5(8)
C10B C9B Fe1B 70.4(5)
C8B C9B Fe1B 71.0(5)
C9B C10B C6B 107.7(7)
C9B C10B Fe1B 69.0(5)
C6B C10B Fe1B 69.5(4)
O1B C11B N1B 119.8(7)
O1B C11B C6B 120.3(7)
N1B C11B C6B 119.8(7)
N1B C12B C14B 113.5(8)
N1B C12B C13B 110.8(8)
C14B C12B C13B 115.2(9)
N1B C15B C16B 110.7(8)
N1B C15B C17B 111.3(8)
C16B C15B C17B 109.7(7)
C23B C18B C19B 120.4(7)
C23B C18B S1B 117.1(6)
C19B C18B S1B 122.4(6)
C20B C19B C18B 118.8(8)
C20B C19B C29B 118.7(8)
C18B C19B C29B 122.6(7)
C21B C20B C19B 120.5(8)
C20B C21B C22B 118.9(6)
C20B C21B C25B 119.7(8)
C22B C21B C25B 121.3(7)
C23B C22B C21B 121.9(8)
C18B C23B C22B 119.4(8)
C18B C23B C24B 122.7(8)
C22B C23B C24B 117.8(8)
C27B C25B C26B 107.8(10)
C27B C25B C28B 109.9(11)
C26B C25B C28B 108.3(10)
C27B C25B C21B 108.8(8)
C26B C25B C21B 112.9(7)
C28B C25B C21B 109.2(8)

loop_
_geom_bond_atom_site_label_1
_geom_bond_atom_site_label_2
_geom_bond_distance
Fe1A C7A 1.992(7)
Fe1A C6A 2.027(8)
Fe1A C10A 2.024(8)
Fe1A C9A 2.043(9)
Fe1A C4A 2.026(8)
Fe1A C8A 2.044(9)
Fe1A C1A 2.039(10)
Fe1A C5A 2.033(8)
Fe1A C3A 2.054(9)
Fe1A C2A 2.062(12)
S1A C7A 1.774(8)
S1A C18A 1.784(9)
O1A C11A 1.238(9)
N1A C11A 1.351(10)
N1A C15A 1.455(11)
N1A C12A 1.488(9)
C1A C2A 1.429(14)
C1A C5A 1.430(13)
C2A C3A 1.402(12)
C3A C4A 1.410(13)
C4A C5A 1.414(12)
C6A C7A 1.394(10)
C6A C10A 1.435(9)
C6A C11A 1.499(10)
C7A C8A 1.437(10)
C8A C9A 1.407(11)
C9A C10A 1.401(10)
C12A C13A 1.498(12)
C12A C14A 1.500(11)
C15A C16A 1.511(12)
C15A C17A 1.532(14)
C18A C19A 1.420(11)
C18A C23A 1.389(12)
C19A C20A 1.388(12)
C19A C29A 1.520(12)
C20A C21A 1.383(11)
C21A C22A 1.365(11)
C21A C25A 1.537(11)
C22A C23A 1.414(11)
C23A C24A 1.503(10)
C25A C26A 1.521(15)
C25A C27A 1.509(15)
C25A C28A 1.495(12)
Fe1B C7B 2.009(7)
Fe1B C1B 2.026(9)
Fe1B C9B 2.021(9)
Fe1B C3B 2.034(9)
Fe1B C6B 2.040(7)
Fe1B C5B 2.042(8)
Fe1B C4B 2.052(8)
Fe1B C8B 2.053(10)
Fe1B C10B 2.040(8)
Fe1B C2B 2.040(10)
S1B C18B 1.777(7)
S1B C7B 1.774(7)
O1B C11B 1.246(9)
N1B C11B 1.342(9)
N1B C15B 1.468(10)
N1B C12B 1.492(10)
C1B C5B 1.429(13)
C1B C2B 1.425(13)
C2B C3B 1.411(12)
C3B C4B 1.401(13)
C4B C5B 1.390(12)
C6B C7B 1.388(10)
C6B C10B 1.428(9)
C6B C11B 1.480(10)
C7B C8B 1.455(11)
C8B C9B 1.409(11)
C9B C10B 1.408(11)
C12B C14B 1.504(11)
C12B C13B 1.491(12)
C15B C16B 1.512(12)
C15B C17B 1.538(12)
C18B C23B 1.390(11)
C18B C19B 1.412(11)
C19B C20B 1.408(10)
C19B C29B 1.496(11)
C20B C21B 1.393(11)
C21B C22B 1.389(10)
C21B C25B 1.567(10)
C22B C23B 1.377(10)
C23B C24B 1.504(11)
C25B C27B 1.491(13)
C25B C26B 1.506(12)
C25B C28B 1.495(14)
